data_7213105
loop_
_publ_author_name
'Olsher, Uriel'
'Shoham, Gil'
'Dalley, N. Kent'
'Weining, Jiang'
'Luboch, Elzbieta'
'Yu, Zong-Yuan'
'Knobeloch, John M.'
'Lee, Jong Chan'
'Talanov, Vladimir S.'
'Bartsch, Richard A.'

_publ_section_title
;
 Structural and conformational studies of alcohol, diol and methyl ether
 derivatives of dibenzo-14-crown-4. Implications for ligand and tecton
 design
;
_journal_issue 11
_journal_name_full 'Journal of the Chemical Society, Perkin Transactions 2'
_journal_page_first 2557
_journal_paper_doi 10.1039/a904180j
_journal_year 1999
_chemical_formula_sum 'C18 H20 O6'
_chemical_formula_weight 332.34
_chemical_name_systematic
; 

 ? 

;
_space_group_IT_number 15
_symmetry_cell_setting monoclinic
_symmetry_space_group_name_Hall '-C 2yc'
_symmetry_space_group_name_H-M 'C 1 2/c 1'
_atom_sites_solution_hydrogens geom
_atom_sites_solution_primary direct
_atom_sites_solution_secondary difmap
_audit_creation_method SHELXL
_cell_angle_alpha 90.00
_cell_angle_beta 108.30(2)
_cell_angle_gamma 90.00
_cell_formula_units_Z 8
_cell_length_a 33.139(8)
_cell_length_b 5.0640(10)
_cell_length_c 20.155(3)
_cell_measurement_reflns_used 24
_cell_measurement_temperature 293(2)
_cell_measurement_theta_max 13.9
_cell_measurement_theta_min 2.6
_cell_volume 3211.3(12)
_computing_cell_refinement SAME
_computing_data_collection 'BRUKER SOFTWARE'
_computing_data_reduction SAME
_computing_molecular_graphics SAME
_computing_structure_refinement 'SHELXTL PC VERS. 5.03 (Sheldrick, 1994)'
_computing_structure_solution 'SHELXTL-PLUS (Sheldrick, 1990)'
_diffrn_ambient_temperature 293(2)
_diffrn_measurement_device 'BRUKER P4'
_diffrn_measurement_method 'THETA 2THETA'
_diffrn_radiation_monochromator graphite
_diffrn_radiation_source 'fine-focus sealed tube'
_diffrn_radiation_type MoK\a
_diffrn_radiation_wavelength 0.71073
_diffrn_reflns_av_R_equivalents 0.0237
_diffrn_reflns_av_sigmaI/netI 0.0595
_diffrn_reflns_limit_h_max 38
_diffrn_reflns_limit_h_min 0
_diffrn_reflns_limit_k_max 6
_diffrn_reflns_limit_k_min 0
_diffrn_reflns_limit_l_max 22
_diffrn_reflns_limit_l_min -24
_diffrn_reflns_number 2893
_diffrn_reflns_theta_max 25.05
_diffrn_reflns_theta_min 2.12
_diffrn_standards_interval_count 97
_diffrn_standards_number 3
_exptl_absorpt_coefficient_mu 0.103
_exptl_crystal_colour colorless
_exptl_crystal_density_diffrn 1.375
_exptl_crystal_description block
_exptl_crystal_F_000 1408
_exptl_crystal_size_max 0.40
_exptl_crystal_size_mid 0.20
_exptl_crystal_size_min 0.15
_refine_diff_density_max 0.283
_refine_diff_density_min -0.211
_refine_diff_density_rms 0.039
_refine_ls_extinction_coef 0.0015(3)
_refine_ls_extinction_expression Fc^*^=kFc[1+0.001xFc^2^\l^3^/sin(2\q)]^-1/4^
_refine_ls_extinction_method SHELXL
_refine_ls_goodness_of_fit_all 0.981
_refine_ls_goodness_of_fit_obs 1.185
_refine_ls_hydrogen_treatment riding
_refine_ls_matrix_type full
_refine_ls_number_parameters 219
_refine_ls_number_reflns 2824
_refine_ls_number_restraints 0
_refine_ls_restrained_S_all 0.981
_refine_ls_restrained_S_obs 1.185
_refine_ls_R_factor_all 0.0986
_refine_ls_R_factor_obs 0.0492
_refine_ls_shift/esd_max 0.000
_refine_ls_shift/esd_mean 0.000
_refine_ls_structure_factor_coef Fsqd
_refine_ls_weighting_details 'w=1/[\s^2^(Fo^2^)+(0.0515P)^2^+0.0000P] where P=(Fo^2^+2Fc^2^)/3'
_refine_ls_weighting_scheme calc
_refine_ls_wR_factor_all 0.1168
_refine_ls_wR_factor_obs 0.1021
_reflns_number_observed 1576
_reflns_number_total 2824
_reflns_observed_criterion >2sigma(I)
_cod_data_source_file 904180jsup1.cif
_cod_data_source_block COMPOUND9
_cod_depositor_comments
;
The following automatic conversions were performed:

'_symmetry_cell_setting' value 'MONOCLINIC' changed to 'monoclinic'
according to /home/saulius/struct/CIF-dictionaries/cif_core.dic
dictionary named 'cif_core.dic' version 2.4.2 from 2011-04-26.

Automatic conversion script
Id: cif_fix_values 1891 2012-01-12 08:04:46Z andrius 

The following automatic conversions were performed:

'_refine_ls_weighting_scheme' value 'calc
w=1/[\s^2^(Fo^2^)+(0.0515P)^2^+0.0000P] where P=(Fo^2^+2Fc^2^)/3' was
changed to 'calc'. New tag '_refine_ls_weighting_details' was
created. The value of the new tag was set to
'w=1/[\s^2^(Fo^2^)+(0.0515P)^2^+0.0000P] where P=(Fo^2^+2Fc^2^)/3'.

Automatic conversion script
Id: cif_fix_values 3143 2015-03-26 13:38:13Z robertas 
;
_cod_original_cell_volume 3211.3(11)
_cod_original_sg_symbol_H-M C2/c
_cod_database_code 7213105

loop_
_symmetry_equiv_pos_as_xyz
'x, y, z'
'-x, y, -z+1/2'
'x+1/2, y+1/2, z'
'-x+1/2, y+1/2, -z+1/2'
'-x, -y, -z'
'x, -y, z-1/2'
'-x+1/2, -y+1/2, -z'
'x+1/2, -y+1/2, z-1/2'

loop_
_atom_site_aniso_label
_atom_site_aniso_U_11
_atom_site_aniso_U_22
_atom_site_aniso_U_33
_atom_site_aniso_U_23
_atom_site_aniso_U_13
_atom_site_aniso_U_12
O1 0.0766(13) 0.0549(13) 0.0464(11) -0.0052(10) 0.0254(10) -0.0354(12)
C1 0.050(2) 0.035(2) 0.062(2) -0.0021(14) 0.0270(14) -0.0049(14)
C2 0.047(2) 0.035(2) 0.063(2) -0.0056(15) 0.0262(14) -0.0098(15)
O6 0.0694(13) 0.0372(12) 0.0850(15) 0.0032(11) 0.0273(11) -0.0178(11)
C3 0.0449(15) 0.038(2) 0.057(2) -0.0084(14) 0.0203(13) -0.0070(14)
O2 0.0461(11) 0.0506(12) 0.0588(12) 0.0093(10) 0.0120(9) -0.0147(10)
C4 0.043(2) 0.039(2) 0.042(2) -0.0014(14) 0.0146(13) 0.0033(14)
C5 0.041(2) 0.058(2) 0.055(2) -0.013(2) 0.0147(14) -0.005(2)
C6 0.052(2) 0.080(2) 0.049(2) -0.001(2) 0.0065(15) 0.010(2)
C7 0.061(2) 0.071(2) 0.047(2) 0.006(2) 0.013(2) 0.010(2)
C8 0.058(2) 0.052(2) 0.045(2) -0.0010(15) 0.0210(14) 0.002(2)
C9 0.0416(15) 0.042(2) 0.0362(15) -0.0031(13) 0.0139(12) 0.0003(14)
O3 0.0422(11) 0.0521(12) 0.0463(11) 0.0066(9) 0.0113(9) -0.0129(10)
C10 0.050(2) 0.049(2) 0.049(2) 0.0037(14) 0.0223(14) -0.0106(15)
C11 0.042(2) 0.049(2) 0.056(2) 0.003(2) 0.0216(13) -0.011(2)
O5 0.0612(13) 0.0697(15) 0.0717(14) 0.0038(12) 0.0319(11) 0.0083(12)
C12 0.046(2) 0.051(2) 0.054(2) 0.0015(14) 0.0197(14) -0.0153(15)
O4 0.0570(12) 0.0563(12) 0.0394(11) -0.0045(9) 0.0188(9) -0.0258(10)
C13 0.0404(14) 0.040(2) 0.0406(15) 0.0007(14) 0.0127(12) -0.0020(14)
C14 0.043(2) 0.046(2) 0.053(2) -0.009(2) 0.0145(13) -0.0038(15)
C15 0.059(2) 0.055(2) 0.047(2) -0.0130(15) 0.0142(15) 0.001(2)
C16 0.072(2) 0.053(2) 0.044(2) -0.002(2) 0.024(2) 0.003(2)
C17 0.068(2) 0.047(2) 0.047(2) 0.0009(15) 0.0275(15) -0.008(2)
C18 0.051(2) 0.037(2) 0.039(2) -0.0006(13) 0.0136(13) -0.0041(14)

loop_
_atom_site_label
_atom_site_type_symbol
_atom_site_fract_x
_atom_site_fract_y
_atom_site_fract_z
_atom_site_U_iso_or_equiv
_atom_site_thermal_displace_type
_atom_site_occupancy
_atom_site_calc_flag
_atom_site_refinement_flags
O1 O 0.13050(6) -0.1562(4) 0.15499(9) 0.0579(6) Uani 1 d .
C1 C 0.09980(8) -0.3453(5) 0.15879(14) 0.0470(7) Uani 1 d .
H1A H 0.11196(8) -0.4654(5) 0.19665(14) 0.056 Uiso 1 d R
H1B H 0.07581(8) -0.2578(5) 0.16596(14) 0.056 Uiso 1 d R
C2 C 0.08606(9) -0.4943(5) 0.09028(14) 0.0463(7) Uani 1 d .
H2 H 0.11186(9) -0.5409(5) 0.08105(14) 0.056 Uiso 1 d R
O6 O 0.06112(6) -0.7135(4) 0.09804(11) 0.0632(6) Uani 1 d .
H6A H 0.08813(6) -0.8868(4) 0.11138(11) 0.095 Uiso 1 d R
C3 C 0.05986(8) -0.3385(5) 0.02741(14) 0.0455(7) Uani 1 d .
H3A H 0.03721(8) -0.2478(5) 0.03806(14) 0.055 Uiso 1 d R
H3B H 0.04819(8) -0.4551(5) -0.01145(14) 0.055 Uiso 1 d R
O2 O 0.08755(6) -0.1536(4) 0.01117(9) 0.0529(5) Uani 1 d .
C4 C 0.07254(8) -0.0007(5) -0.04774(13) 0.0410(6) Uani 1 d .
C5 C 0.03264(8) -0.0190(6) -0.09570(14) 0.0514(8) Uani 1 d .
H5 H 0.01282(8) -0.1485(6) -0.08999(14) 0.062 Uiso 1 d R
C6 C 0.02126(10) 0.1504(7) -0.1528(2) 0.0624(9) Uani 1 d .
H6 H -0.00659(10) 0.1375(7) -0.1864(2) 0.075 Uiso 1 d R
C7 C 0.04896(10) 0.3345(7) -0.16162(15) 0.0602(8) Uani 1 d .
H7 H 0.04064(10) 0.4505(7) -0.20127(15) 0.072 Uiso 1 d R
C8 C 0.08949(9) 0.3549(6) -0.11307(14) 0.0504(7) Uani 1 d .
H8 H 0.10901(9) 0.4861(6) -0.11886(14) 0.060 Uiso 1 d R
C9 C 0.10136(8) 0.1864(5) -0.05683(12) 0.0395(6) Uani 1 d .
O3 O 0.14028(5) 0.1867(4) -0.00616(8) 0.0475(5) Uani 1 d .
C10 C 0.16999(8) 0.3870(6) -0.00791(13) 0.0479(7) Uani 1 d .
H10A H 0.17489(8) 0.3855(6) -0.05238(13) 0.058 Uiso 1 d R
H10B H 0.15931(8) 0.5569(6) -0.00038(13) 0.058 Uiso 1 d R
C11 C 0.21105(8) 0.3284(6) 0.04957(14) 0.0475(7) Uani 1 d .
H11 H 0.23099(8) 0.4566(6) 0.04365(14) 0.057 Uiso 1 d R
O5 O 0.22442(6) 0.0651(4) 0.04159(10) 0.0650(6) Uani 1 d .
H5A H 0.20007(6) -0.0369(4) 0.05339(10) 0.078 Uiso 1 d R
C12 C 0.21073(8) 0.3737(6) 0.12370(13) 0.0495(7) Uani 1 d .
H12A H 0.19946(8) 0.5456(6) 0.12760(13) 0.059 Uiso 1 d R
H12B H 0.23909(8) 0.3603(6) 0.15559(13) 0.059 Uiso 1 d R
O4 O 0.18450(5) 0.1752(4) 0.13894(8) 0.0501(5) Uani 1 d .
C13 C 0.18085(8) 0.1689(5) 0.20460(13) 0.0405(6) Uani 1 d .
C14 C 0.20299(8) 0.3253(6) 0.25974(14) 0.0477(7) Uani 1 d .
H14 H 0.22330(8) 0.4510(6) 0.25393(14) 0.057 Uiso 1 d R
C15 C 0.19606(9) 0.3002(6) 0.32423(14) 0.0539(8) Uani 1 d .
H15 H 0.21184(9) 0.4077(6) 0.36291(14) 0.065 Uiso 1 d R
C16 C 0.16693(10) 0.1231(6) 0.33228(15) 0.0550(8) Uani 1 d .
H16 H 0.16225(10) 0.1065(6) 0.37676(15) 0.066 Uiso 1 d R
C17 C 0.14413(9) -0.0324(6) 0.27701(14) 0.0518(7) Uani 1 d .
H17 H 0.12338(9) -0.1548(6) 0.28283(14) 0.062 Uiso 1 d R
C18 C 0.15107(8) -0.0121(5) 0.21340(13) 0.0426(7) Uani 1 d .

loop_
_atom_type_symbol
_atom_type_description
_atom_type_scat_dispersion_real
_atom_type_scat_dispersion_imag
_atom_type_scat_source
C C 0.0033 0.0016 'International Tables Vol C Tables 4.2.6.8 and 6.1.1.4'
H H 0.0000 0.0000 'International Tables Vol C Tables 4.2.6.8 and 6.1.1.4'
O O 0.0106 0.0060 'International Tables Vol C Tables 4.2.6.8 and 6.1.1.4'

loop_
_geom_angle_atom_site_label_1
_geom_angle_atom_site_label_2
_geom_angle_atom_site_label_3
_geom_angle
C18 O1 C1 119.0(2)
O1 C1 C2 107.7(2)
O6 C2 C1 107.9(2)
O6 C2 C3 107.4(2)
C1 C2 C3 115.7(2)
O2 C3 C2 107.1(2)
C4 O2 C3 119.1(2)
O2 C4 C5 125.3(3)
O2 C4 C9 114.7(2)
C5 C4 C9 120.0(3)
C4 C5 C6 119.5(3)
C7 C6 C5 120.9(3)
C6 C7 C8 120.0(3)
C9 C8 C7 119.7(3)
O3 C9 C8 124.9(2)
O3 C9 C4 115.2(2)
C8 C9 C4 119.9(2)
C9 O3 C10 118.6(2)
O3 C10 C11 107.7(2)
O5 C11 C10 109.4(2)
O5 C11 C12 110.5(2)
C10 C11 C12 116.2(2)
O4 C12 C11 107.4(2)
C13 O4 C12 118.1(2)
O4 C13 C14 125.6(2)
O4 C13 C18 114.7(2)
C14 C13 C18 119.6(2)
C13 C14 C15 119.9(3)
C16 C15 C14 120.0(3)
C15 C16 C17 120.5(3)
C18 C17 C16 120.0(3)
O1 C18 C17 125.3(2)
O1 C18 C13 114.9(2)
C17 C18 C13 119.9(2)

loop_
_geom_bond_atom_site_label_1
_geom_bond_atom_site_label_2
_geom_bond_distance
O1 C18 1.371(3)
O1 C1 1.416(3)
C1 C2 1.513(3)
C2 O6 1.421(3)
C2 C3 1.514(4)
C3 O2 1.419(3)
O2 C4 1.373(3)
C4 C5 1.374(3)
C4 C9 1.398(3)
C5 C6 1.389(4)
C6 C7 1.359(4)
C7 C8 1.395(4)
C8 C9 1.374(4)
C9 O3 1.371(3)
O3 C10 1.422(3)
C10 C11 1.514(3)
C11 O5 1.430(3)
C11 C12 1.515(3)
C12 O4 1.424(3)
O4 C13 1.367(3)
C13 C14 1.374(3)
C13 C18 1.399(3)
C14 C15 1.395(4)
C15 C16 1.364(4)
C16 C17 1.379(4)
C17 C18 1.376(3)

loop_
_geom_torsion_atom_site_label_1
_geom_torsion_atom_site_label_2
_geom_torsion_atom_site_label_3
_geom_torsion_atom_site_label_4
_geom_torsion
C18 O1 C1 C2 -173.7(2)
O1 C1 C2 O6 169.9(2)
O1 C1 C2 C3 -69.8(3)
O6 C2 C3 O2 -168.2(2)
C1 C2 C3 O2 71.2(3)
C2 C3 O2 C4 174.6(2)
C3 O2 C4 C5 -3.4(4)
C3 O2 C4 C9 176.2(2)
O2 C4 C5 C6 179.2(3)
C9 C4 C5 C6 -0.3(4)
C4 C5 C6 C7 -0.3(4)
C5 C6 C7 C8 0.1(5)
C6 C7 C8 C9 0.7(4)
C7 C8 C9 O3 179.6(2)
C7 C8 C9 C4 -1.3(4)
O2 C4 C9 O3 0.7(3)
C5 C4 C9 O3 -179.7(2)
O2 C4 C9 C8 -178.4(2)
C5 C4 C9 C8 1.2(4)
C8 C9 O3 C10 5.0(4)
C4 C9 O3 C10 -174.1(2)
C9 O3 C10 C11 -175.4(2)
O3 C10 C11 O5 54.5(3)
O3 C10 C11 C12 -71.5(3)
O5 C11 C12 O4 -55.4(3)
C10 C11 C12 O4 70.1(3)
C11 C12 O4 C13 177.2(2)
C12 O4 C13 C14 -5.5(4)
C12 O4 C13 C18 173.3(2)
O4 C13 C14 C15 179.6(3)
C18 C13 C14 C15 0.8(4)
C13 C14 C15 C16 -0.8(4)
C14 C15 C16 C17 0.0(4)
C15 C16 C17 C18 0.9(4)
C1 O1 C18 C17 -0.8(4)
C1 O1 C18 C13 179.9(2)
C16 C17 C18 O1 179.8(3)
C16 C17 C18 C13 -0.9(4)
O4 C13 C18 O1 0.5(3)
C14 C13 C18 O1 179.4(2)
O4 C13 C18 C17 -178.9(2)
C14 C13 C18 C17 0.0(4)
